data_4034132
loop_
_publ_author_name
'Zhang, Yu'
'Nie, Shao-Zhen'
'Ye, Jing-Jing'
'Wang, Ji-Ping'
'Zhou, Meng-Meng'
'Zhao, Chang-Qiu'
'Li, Qiang'

_publ_section_title
;
 Functional Phosphine Derivatives Having Stationary and Flexible
 Chiralities: Their Preparation and Chirality Controlling.
;
_journal_issue 13
_journal_name_full 'The Journal of organic chemistry'
_journal_page_first 8423
_journal_page_last 8439
_journal_paper_doi 10.1021/acs.joc.9b00346
_journal_volume 84
_journal_year 2019
_chemical_absolute_configuration R
_chemical_formula_sum 'C22 H32 B O2 P'
_chemical_formula_weight 370.26
_space_group_IT_number 19
_space_group_name_Hall 'P 2ac 2ab'
_space_group_name_H-M_alt 'P 21 21 21'
_symmetry_cell_setting orthorhombic
_symmetry_space_group_name_H-M 'P 21 21 21'
_atom_sites_solution_hydrogens geom
_atom_sites_solution_primary direct
_atom_sites_solution_secondary difmap
_audit_creation_method SHELXL-97
_cell_angle_alpha 90.00
_cell_angle_beta 90.00
_cell_angle_gamma 90.00
_cell_formula_units_Z 4
_cell_length_a 8.5527(7)
_cell_length_b 13.8487(11)
_cell_length_c 18.3984(16)
_cell_measurement_reflns_used 3495
_cell_measurement_temperature 298(2)
_cell_measurement_theta_max 24.240
_cell_measurement_theta_min 2.626
_cell_volume 2179.2(3)
_computing_cell_refinement 'Bruker SMART'
_computing_data_collection 'Bruker SMART'
_computing_data_reduction 'Bruker SAINT'
_computing_molecular_graphics 'Bruker SHELXTL'
_computing_publication_material 'Bruker SHELXTL'
_computing_structure_refinement 'SHELXL-97 (Sheldrick, 1997)'
_computing_structure_solution 'SHELXS-97 (Sheldrick, 1990)'
_diffrn_ambient_temperature 298(2)
_diffrn_measured_fraction_theta_full 0.999
_diffrn_measured_fraction_theta_max 0.999
_diffrn_measurement_device_type 'CCD area detector'
_diffrn_measurement_method 'phi and omega scans'
_diffrn_radiation_monochromator graphite
_diffrn_radiation_source 'fine-focus sealed tube'
_diffrn_radiation_type MoK\a
_diffrn_radiation_wavelength 0.71073
_diffrn_reflns_av_R_equivalents 0.0362
_diffrn_reflns_av_sigmaI/netI 0.0436
_diffrn_reflns_limit_h_max 10
_diffrn_reflns_limit_h_min -9
_diffrn_reflns_limit_k_max 16
_diffrn_reflns_limit_k_min -16
_diffrn_reflns_limit_l_max 21
_diffrn_reflns_limit_l_min -15
_diffrn_reflns_number 10950
_diffrn_reflns_theta_full 25.02
_diffrn_reflns_theta_max 25.02
_diffrn_reflns_theta_min 2.63
_exptl_absorpt_coefficient_mu 0.139
_exptl_absorpt_correction_T_max 0.9454
_exptl_absorpt_correction_T_min 0.9378
_exptl_absorpt_correction_type multi-scan
_exptl_absorpt_process_details sadabs
_exptl_crystal_colour colourless
_exptl_crystal_density_diffrn 1.129
_exptl_crystal_density_method 'not measured'
_exptl_crystal_description block
_exptl_crystal_F_000 800
_exptl_crystal_size_max 0.47
_exptl_crystal_size_mid 0.46
_exptl_crystal_size_min 0.41
_refine_diff_density_max 0.201
_refine_diff_density_min -0.170
_refine_diff_density_rms 0.040
_refine_ls_abs_structure_details 'Flack H D (1983), Acta Cryst. A39, 876-881'
_refine_ls_abs_structure_Flack 0.00(11)
_refine_ls_extinction_method none
_refine_ls_goodness_of_fit_ref 1.076
_refine_ls_hydrogen_treatment constr
_refine_ls_matrix_type full
_refine_ls_number_parameters 240
_refine_ls_number_reflns 3839
_refine_ls_number_restraints 1
_refine_ls_restrained_S_all 1.077
_refine_ls_R_factor_all 0.0610
_refine_ls_R_factor_gt 0.0400
_refine_ls_shift/su_max 0.001
_refine_ls_shift/su_mean 0.000
_refine_ls_structure_factor_coef Fsqd
_refine_ls_weighting_details 'calc w=1/[\s^2^(Fo^2^)+(0.0406P)^2^+0.2808P] where P=(Fo^2^+2Fc^2^)/3'
_refine_ls_weighting_scheme calc
_refine_ls_wR_factor_gt 0.0860
_refine_ls_wR_factor_ref 0.0956
_reflns_number_gt 3062
_reflns_number_total 3839
_reflns_threshold_expression >2sigma(I)
_cod_data_source_file jo9b00346_si_004.cif
_cod_data_source_block 170911e
_cod_depositor_comments
;
The following automatic conversions were performed:

data item '_symmetry_cell_setting' value 'Orthorhombic' was changed
to 'orthorhombic' in accordance with the
/home/data/users/saulius/crontab/automatic-downloads/current/ACS/lib/dictionaries/cif_core.dic
dictionary named 'cif_core.dic' version 2.4.2 last updated on
2011-04-26.

Automatic conversion script
Id: cif_fix_values 6909 2019-04-08 15:41:33Z antanas 
;
_cod_original_sg_symbol_H-M 'P2(1)2(1)2(1) '
_cod_database_code 4034132

loop_
_symmetry_equiv_pos_as_xyz
'x, y, z'
'-x+1/2, -y, z+1/2'
'-x, y+1/2, -z+1/2'
'x+1/2, -y+1/2, -z'

loop_
_atom_site_label
_atom_site_type_symbol
_atom_site_fract_x
_atom_site_fract_y
_atom_site_fract_z
_atom_site_U_iso_or_equiv
_atom_site_adp_type
_atom_site_occupancy
_atom_site_symmetry_multiplicity
_atom_site_calc_flag
_atom_site_refinement_flags
P1 P 0.68372(8) 0.57906(4) 0.17018(3) 0.03520(17) Uani 1 1 d .
O1 O 0.5509(2) 0.53589(13) 0.22114(9) 0.0489(5) Uani 1 1 d .
H1 H 0.5506 0.4768 0.2178 0.073 Uiso 1 1 calc RD
O2 O 0.6130(2) 0.34828(14) 0.24970(10) 0.0565(5) Uani 1 1 d .
H2A H 0.5185 0.3385 0.2507 0.085 Uiso 1 1 calc RD
B1 B 0.6783(4) 0.71590(19) 0.17748(19) 0.0498(8) Uani 1 1 d .
H1A H 0.5779 0.7390 0.1618 0.075 Uiso 1 1 calc R
H1B H 0.7584 0.7431 0.1472 0.075 Uiso 1 1 calc R
H1C H 0.6958 0.7347 0.2270 0.075 Uiso 1 1 calc R
C1 C 0.8641(3) 0.52689(18) 0.20432(12) 0.0354(6) Uani 1 1 d .
C2 C 0.9681(3) 0.5901(2) 0.23816(15) 0.0478(7) Uani 1 1 d .
H2 H 0.9443 0.6556 0.2390 0.057 Uiso 1 1 calc R
C3 C 1.1040(3) 0.5595(2) 0.27028(16) 0.0567(8) Uani 1 1 d .
H3 H 1.1712 0.6036 0.2921 0.068 Uiso 1 1 calc R
C4 C 1.1396(3) 0.4633(2) 0.26976(16) 0.0557(8) Uani 1 1 d .
H4 H 1.2307 0.4415 0.2920 0.067 Uiso 1 1 calc R
C5 C 1.0411(3) 0.39897(19) 0.23647(15) 0.0467(7) Uani 1 1 d .
H5 H 1.0670 0.3338 0.2366 0.056 Uiso 1 1 calc R
C6 C 0.9037(3) 0.42805(18) 0.20259(12) 0.0358(6) Uani 1 1 d .
C7 C 0.8142(3) 0.35287(16) 0.16195(13) 0.0375(6) Uani 1 1 d .
C8 C 0.6739(3) 0.31373(17) 0.18517(14) 0.0429(6) Uani 1 1 d .
C9 C 0.5967(4) 0.2438(2) 0.14517(16) 0.0541(8) Uani 1 1 d .
H9 H 0.5015 0.2192 0.1612 0.065 Uiso 1 1 calc R
C10 C 0.6622(4) 0.2109(2) 0.08114(18) 0.0656(9) Uani 1 1 d .
H10 H 0.6107 0.1642 0.0538 0.079 Uiso 1 1 calc R
C11 C 0.8020(4) 0.2466(2) 0.05784(16) 0.0642(9) Uani 1 1 d .
H11 H 0.8459 0.2241 0.0148 0.077 Uiso 1 1 calc R
C12 C 0.8781(3) 0.31603(18) 0.09802(15) 0.0481(7) Uani 1 1 d .
H12 H 0.9744 0.3389 0.0821 0.058 Uiso 1 1 calc R
C13 C 0.6551(3) 0.53607(16) 0.07694(12) 0.0346(6) Uani 1 1 d .
H13 H 0.6342 0.4665 0.0788 0.041 Uiso 1 1 calc R
C14 C 0.5168(3) 0.58559(18) 0.03777(13) 0.0394(6) Uani 1 1 d .
H14 H 0.5442 0.6540 0.0331 0.047 Uiso 1 1 calc R
C15 C 0.5076(3) 0.5449(2) -0.03966(15) 0.0544(8) Uani 1 1 d .
H15A H 0.4830 0.4766 -0.0371 0.065 Uiso 1 1 calc R
H15B H 0.4231 0.5768 -0.0654 0.065 Uiso 1 1 calc R
C16 C 0.6561(3) 0.5578(2) -0.08182(14) 0.0539(8) Uani 1 1 d .
H16A H 0.6746 0.6262 -0.0892 0.065 Uiso 1 1 calc R
H16B H 0.6444 0.5280 -0.1292 0.065 Uiso 1 1 calc R
C17 C 0.7969(3) 0.51371(19) -0.04344(13) 0.0461(7) Uani 1 1 d .
H17 H 0.7804 0.4438 -0.0408 0.055 Uiso 1 1 calc R
C18 C 0.8074(3) 0.55186(17) 0.03394(12) 0.0377(6) Uani 1 1 d .
H18A H 0.8309 0.6204 0.0326 0.045 Uiso 1 1 calc R
H18B H 0.8927 0.5197 0.0589 0.045 Uiso 1 1 calc R
C19 C 0.3595(3) 0.5815(2) 0.07775(15) 0.0483(7) Uani 1 1 d .
H19 H 0.3797 0.6003 0.1283 0.058 Uiso 1 1 calc R
C20 C 0.2450(4) 0.6557(2) 0.0465(2) 0.0744(10) Uani 1 1 d .
H20A H 0.2910 0.7189 0.0488 0.112 Uiso 1 1 calc R
H20B H 0.1501 0.6550 0.0744 0.112 Uiso 1 1 calc R
H20C H 0.2222 0.6399 -0.0031 0.112 Uiso 1 1 calc R
C21 C 0.2866(4) 0.4817(2) 0.07980(18) 0.0630(9) Uani 1 1 d .
H21A H 0.2608 0.4618 0.0313 0.095 Uiso 1 1 calc R
H21B H 0.1933 0.4834 0.1088 0.095 Uiso 1 1 calc R
H21C H 0.3594 0.4368 0.1006 0.095 Uiso 1 1 calc R
C22 C 0.9472(4) 0.5312(2) -0.08507(15) 0.0605(8) Uani 1 1 d .
H22A H 0.9608 0.5993 -0.0926 0.091 Uiso 1 1 calc R
H22B H 0.9419 0.4991 -0.1312 0.091 Uiso 1 1 calc R
H22C H 1.0339 0.5064 -0.0577 0.091 Uiso 1 1 calc R

loop_
_atom_site_aniso_label
_atom_site_aniso_U_11
_atom_site_aniso_U_22
_atom_site_aniso_U_33
_atom_site_aniso_U_23
_atom_site_aniso_U_13
_atom_site_aniso_U_12
P1 0.0404(3) 0.0344(3) 0.0308(3) -0.0029(3) -0.0015(3) 0.0005(3)
O1 0.0509(11) 0.0550(12) 0.0408(10) 0.0016(9) 0.0081(9) -0.0013(9)
O2 0.0616(12) 0.0542(12) 0.0535(12) -0.0052(10) 0.0168(10) -0.0163(10)
B1 0.057(2) 0.0389(15) 0.0534(19) -0.0074(15) -0.005(2) 0.0075(16)
C1 0.0444(15) 0.0374(13) 0.0242(11) -0.0005(11) 0.0020(11) -0.0043(12)
C2 0.0538(17) 0.0410(15) 0.0486(16) -0.0037(14) -0.0082(14) -0.0036(14)
C3 0.0492(17) 0.063(2) 0.0579(18) -0.0038(16) -0.0153(15) -0.0128(15)
C4 0.0425(16) 0.071(2) 0.0539(17) 0.0101(16) -0.0110(14) -0.0005(15)
C5 0.0459(17) 0.0428(16) 0.0515(17) 0.0067(13) 0.0024(14) 0.0053(13)
C6 0.0399(14) 0.0369(14) 0.0306(12) 0.0046(11) 0.0046(11) 0.0000(12)
C7 0.0470(14) 0.0273(11) 0.0383(13) 0.0033(11) -0.0005(14) 0.0006(13)
C8 0.0530(17) 0.0352(13) 0.0407(15) 0.0025(11) 0.0027(14) -0.0025(14)
C9 0.0583(18) 0.0423(16) 0.062(2) -0.0013(15) -0.0019(16) -0.0109(15)
C10 0.090(3) 0.0442(17) 0.062(2) -0.0121(15) -0.007(2) -0.0090(18)
C11 0.093(2) 0.0473(16) 0.0523(18) -0.0143(14) 0.0122(19) 0.000(2)
C12 0.0586(18) 0.0368(15) 0.0490(16) -0.0057(13) 0.0096(15) 0.0013(13)
C13 0.0416(15) 0.0303(12) 0.0318(12) -0.0019(10) -0.0039(11) -0.0015(11)
C14 0.0422(15) 0.0361(13) 0.0400(14) -0.0008(13) -0.0075(12) -0.0014(12)
C15 0.0550(18) 0.067(2) 0.0413(16) 0.0029(15) -0.0137(14) -0.0082(16)
C16 0.0659(19) 0.0668(19) 0.0290(13) -0.0011(13) -0.0101(14) -0.0054(17)
C17 0.0625(19) 0.0441(14) 0.0319(13) 0.0006(12) 0.0016(15) 0.0001(14)
C18 0.0406(14) 0.0418(14) 0.0307(12) 0.0027(11) -0.0016(12) 0.0028(13)
C19 0.0423(15) 0.0522(16) 0.0503(15) -0.0023(14) -0.0064(13) 0.0000(14)
C20 0.0495(19) 0.073(2) 0.101(3) 0.006(2) -0.0084(19) 0.0091(17)
C21 0.054(2) 0.067(2) 0.0683(19) 0.0041(16) 0.0004(17) -0.0130(16)
C22 0.066(2) 0.076(2) 0.0395(16) 0.0015(16) 0.0084(16) 0.0091(17)

loop_
_atom_type_symbol
_atom_type_description
_atom_type_scat_dispersion_real
_atom_type_scat_dispersion_imag
_atom_type_scat_source
C C 0.0033 0.0016 'International Tables Vol C Tables 4.2.6.8 and 6.1.1.4'
H H 0.0000 0.0000 'International Tables Vol C Tables 4.2.6.8 and 6.1.1.4'
B B 0.0013 0.0007 'International Tables Vol C Tables 4.2.6.8 and 6.1.1.4'
O O 0.0106 0.0060 'International Tables Vol C Tables 4.2.6.8 and 6.1.1.4'
P P 0.1023 0.0942 'International Tables Vol C Tables 4.2.6.8 and 6.1.1.4'

loop_
_geom_angle_atom_site_label_1
_geom_angle_atom_site_label_2
_geom_angle_atom_site_label_3
_geom_angle
O1 P1 C1 104.68(10)
O1 P1 C13 109.56(11)
C1 P1 C13 107.94(11)
O1 P1 B1 108.41(13)
C1 P1 B1 113.15(13)
C13 P1 B1 112.76(13)
C2 C1 C6 117.8(2)
C2 C1 P1 116.53(19)
C6 C1 P1 125.62(18)
C3 C2 C1 122.6(3)
C4 C3 C2 119.1(3)
C3 C4 C5 120.0(3)
C4 C5 C6 122.1(2)
C5 C6 C1 118.3(2)
C5 C6 C7 117.1(2)
C1 C6 C7 124.4(2)
C8 C7 C12 117.2(2)
C8 C7 C6 124.3(2)
C12 C7 C6 118.5(2)
C9 C8 O2 121.3(3)
C9 C8 C7 121.6(2)
O2 C8 C7 117.2(2)
C10 C9 C8 119.4(3)
C11 C10 C9 120.3(3)
C10 C11 C12 119.9(3)
C11 C12 C7 121.6(3)
C18 C13 C14 110.18(18)
C18 C13 P1 108.79(16)
C14 C13 P1 113.23(16)
C15 C14 C19 112.8(2)
C15 C14 C13 108.0(2)
C19 C14 C13 115.6(2)
C16 C15 C14 113.2(2)
C15 C16 C17 112.5(2)
C22 C17 C18 111.5(2)
C22 C17 C16 111.8(2)
C18 C17 C16 110.0(2)
C17 C18 C13 112.4(2)
C21 C19 C20 111.0(2)
C21 C19 C14 113.9(2)
C20 C19 C14 110.9(2)

loop_
_geom_bond_atom_site_label_1
_geom_bond_atom_site_label_2
_geom_bond_distance
P1 O1 1.5894(18)
P1 C1 1.816(3)
P1 C13 1.832(2)
P1 B1 1.900(3)
O2 C8 1.382(3)
C1 C2 1.394(3)
C1 C6 1.410(3)
C2 C3 1.371(4)
C3 C4 1.366(4)
C4 C5 1.371(4)
C5 C6 1.389(3)
C6 C7 1.493(3)
C7 C8 1.384(4)
C7 C12 1.393(4)
C8 C9 1.384(4)
C9 C10 1.382(4)
C10 C11 1.363(4)
C11 C12 1.376(4)
C13 C18 1.540(3)
C13 C14 1.546(3)
C14 C15 1.534(4)
C14 C19 1.534(3)
C15 C16 1.499(4)
C16 C17 1.523(4)
C17 C22 1.516(4)
C17 C18 1.521(3)
C19 C21 1.517(4)
C19 C20 1.531(4)
